data_1526022
loop_
_publ_author_name
'Millet, P.'
'Bastide, B.'
'Johnsson, M.'

_publ_section_title
;
 Cu3 (Se O3)2 Cl2 : a new oxochloride of copper(II) and selenium(IV)
;
_journal_name_full 'Solid State Communications'
_journal_page_first 719
_journal_page_last 723
_journal_volume 113
_journal_year 2000
_chemical_formula_sum 'Cl2 Cu3 O6 Se2'
_chemical_name_systematic 'Cu3 (Se O3)2 Cl2'
_space_group_IT_number 2
_symmetry_space_group_name_Hall '-P 1'
_symmetry_space_group_name_H-M 'P -1'
_cell_angle_alpha 92.755
_cell_angle_beta 95.735
_cell_angle_gamma 92.853
_cell_formula_units_Z 2
_cell_length_a 6.124
_cell_length_b 7.788
_cell_length_c 8.517
_cell_volume 403.098
_citation_journal_id_ASTM SSCOA4
_cod_data_source_file Millet_SSCOA4_2000_540.cif
_cod_data_source_block Cl2Cu3O6Se2
_cod_original_cell_volume 403.0979
_cod_database_code 1526022

loop_
_symmetry_equiv_pos_as_xyz
x,y,z
-x,-y,-z

loop_
_atom_site_label
_atom_site_type_symbol
_atom_site_fract_x
_atom_site_fract_y
_atom_site_fract_z
_atom_site_occupancy
_atom_site_U_iso_or_equiv
Cu3 Cu+2 0.6952 0.4027 0.43603 1 0.0
Cu2 Cu+2 0.1006 0.401 0.87115 1 0.0
O3 O-2 0.3902 0.3145 0.8832 1 0.0
Se1 Se+4 0.89959 0.17566 0.17377 1 0.0
Cl1 Cl-1 0.4199 0.1325 0.3327 1 0.0
Cl2 Cl-1 0.9837 0.2759 0.5668 1 0.0
O6 O-2 0.47 0.5713 0.3756 1 0.0
O4 O-2 0.2035 0.5573 0.1189 1 0.0
O2 O-2 0.0809 0.2175 0.038 1 0.0
O1 O-2 0.6835 0.108 0.0424 1 0.0
O5 O-2 0.177 0.6222 0.7702 1 0.0
Se2 Se+4 0.38759 0.69734 0.22447 1 0.0
Cu1 Cu+2 0.3914 0.1748 0.07498 1 0.0
